data_4086406
loop_
_publ_author_name
'Ruff, Andrew'
'Kirby, Christopher'
'Chan, Benny C.'
'O'Connor, Abby R.'

_publ_section_title
;
 Base-Free Transfer Hydrogenation of Ketones Using
 Cp*Ir(pyridinesulfonamide)Cl Precatalysts
;
_journal_name_full Organometallics
_journal_page_first 327
_journal_page_last 335
_journal_paper_doi 10.1021/acs.organomet.5b00864
_journal_volume 35
_journal_year 2016
_chemical_formula_sum 'C14 H16 N2 O3 S'
_chemical_formula_weight 292.35
_space_group_crystal_system monoclinic
_space_group_IT_number 14
_space_group_name_Hall '-P 2ybc'
_space_group_name_H-M_alt 'P 1 21/c 1'
_symmetry_space_group_name_Hall '-P 2ybc'
_symmetry_space_group_name_H-M 'P 1 21/c 1'
_atom_sites_solution_hydrogens geom
_audit_creation_method 'APEX2 v2013.6-2'
_cell_angle_alpha 90
_cell_angle_beta 93.228(2)
_cell_angle_gamma 90
_cell_formula_units_Z 4
_cell_length_a 7.5564(12)
_cell_length_b 7.6588(12)
_cell_length_c 24.263(4)
_cell_measurement_reflns_used 130
_cell_measurement_temperature 100.(2)
_cell_measurement_theta_max 28.1210
_cell_measurement_theta_min 3.3664
_cell_volume 1401.9(4)
_computing_cell_refinement 'APEX2 v2013.6-2 (Bruker AXS)'
_computing_data_collection 'Bruker Instrument Service v2013.10.0.0'
_computing_data_reduction 'SAINT V8.32B (Bruker AXS Inc., 2013)'
_computing_molecular_graphics 'Crystalmaker v.8.7.2 (CrystalMaker Software Ltd)'
_computing_publication_material 'APEX2 v2013.6-2 (Bruker AXS)'
_computing_structure_refinement 'SHELXL-2013 (Sheldrick, 2013)'
_computing_structure_solution 'SHELXS-97 (Sheldrick, 2008)'
_diffrn_ambient_temperature 100.(2)
_diffrn_detector_area_resol_mean 8.3333
_diffrn_measured_fraction_theta_full 1.00
_diffrn_measured_fraction_theta_max 0.941
_diffrn_measurement_device_type 'Bruker APEX II CCD'
_diffrn_measurement_method '\w and \f'
_diffrn_radiation_monochromator Graphite
_diffrn_radiation_type MoK\a
_diffrn_radiation_wavelength 0.71073
_diffrn_reflns_av_R_equivalents 0.0587
_diffrn_reflns_limit_h_max 10
_diffrn_reflns_limit_h_min -10
_diffrn_reflns_limit_k_max 9
_diffrn_reflns_limit_k_min -10
_diffrn_reflns_limit_l_max 32
_diffrn_reflns_limit_l_min -32
_diffrn_reflns_number 16100
_diffrn_reflns_theta_full 25.00
_diffrn_reflns_theta_max 28.78
_diffrn_reflns_theta_min 1.68
_diffrn_source 'fine-focus sealed tube'
_exptl_absorpt_coefficient_mu 0.240
_exptl_absorpt_correction_T_max 0.7458
_exptl_absorpt_correction_T_min 0.6588
_exptl_absorpt_correction_type multi-scan
_exptl_absorpt_process_details 'SADABS V2012/1 (Bruker AXS Inc.)'
_exptl_crystal_density_diffrn 1.385
_exptl_crystal_density_method 'not measured'
_exptl_crystal_description plate
_exptl_crystal_F_000 616
_exptl_crystal_size_max 0.469
_exptl_crystal_size_mid 0.139
_exptl_crystal_size_min 0.088
_refine_diff_density_max 0.568
_refine_diff_density_min -0.682
_refine_ls_extinction_method none
_refine_ls_goodness_of_fit_ref 1.169
_refine_ls_hydrogen_treatment constr
_refine_ls_matrix_type full
_refine_ls_number_parameters 182
_refine_ls_number_reflns 3438
_refine_ls_number_restraints 0
_refine_ls_restrained_S_all 1.169
_refine_ls_R_factor_all 0.0814
_refine_ls_R_factor_gt 0.0497
_refine_ls_shift/su_max 0.000
_refine_ls_shift/su_mean 0.000
_refine_ls_structure_factor_coef Fsqd
_refine_ls_weighting_details 'w=1/[\s^2^(Fo^2^)+(0.0632P)^2^] where P=(Fo^2^+2Fc^2^)/3'
_refine_ls_weighting_scheme calc
_refine_ls_wR_factor_gt 0.1233
_refine_ls_wR_factor_ref 0.1371
_reflns_number_gt 2369
_reflns_number_total 3438
_reflns_threshold_expression 'I > 2\s(I)'
_cod_data_source_file om5b00864_si_002.cif
_cod_data_source_block 2
_cod_database_code 4086406

loop_
_space_group_symop_operation_xyz
'x, y, z'
'-x, y+1/2, -z+1/2'
'-x, -y, -z'
'x, -y-1/2, z-1/2'

loop_
_atom_site_type_symbol
_atom_site_label
_atom_site_fract_x
_atom_site_fract_y
_atom_site_fract_z
_atom_site_U_iso_or_equiv
_atom_site_adp_type
_atom_site_calc_flag
_atom_site_refinement_flags_adp
_atom_site_refinement_flags_occupancy
_atom_site_refinement_flags_posn
_atom_site_occupancy
_atom_site_disorder_assembly
_atom_site_disorder_group
S S1 0.38761(7) 0.82311(7) 0.36594(2) 0.02003(17) Uani d . . . 1 . .
O O3 0.92053(19) 0.81867(19) 0.19756(6) 0.0217(4) Uani d . . . 1 . .
O O1 0.22641(19) 0.8863(2) 0.33874(6) 0.0266(4) Uani d . . . 1 . .
O O2 0.3895(2) 0.65514(19) 0.39282(6) 0.0256(4) Uani d . . . 1 . .
N N1 0.2452(2) 1.1760(2) 0.52240(7) 0.0206(4) Uani d . . . 1 . .
N N2 0.4508(2) 0.9626(2) 0.41307(7) 0.0194(4) Uani d . . . 1 . .
H H2A 0.4785 0.9272 0.447 0.023 Uiso calc U . R 1 . .
C C2 -0.0669(3) 1.2360(3) 0.51499(9) 0.0260(5) Uani d . . . 1 . .
H H2 -0.1789 1.2289 0.5308 0.031 Uiso calc U . R 1 . .
C C1 0.0824(3) 1.1704(3) 0.54214(9) 0.0238(5) Uani d . . . 1 . .
H H1 0.0703 1.1175 0.5771 0.029 Uiso calc U . R 1 . .
C C5 0.2608(3) 1.2510(3) 0.47278(8) 0.0183(5) Uani d . . . 1 . .
C C6 0.4442(3) 1.2600(3) 0.45067(9) 0.0201(5) Uani d . . . 1 . .
H H6A 0.5324 1.2204 0.4798 0.024 Uiso calc U . R 1 . .
H H6B 0.4716 1.3828 0.4418 0.024 Uiso calc U . R 1 . .
C C7 0.4618(3) 1.1481(3) 0.39913(9) 0.0206(5) Uani d . . . 1 . .
H H7A 0.366 1.1782 0.3712 0.025 Uiso calc U . R 1 . .
H H7B 0.5768 1.1723 0.3831 0.025 Uiso calc U . R 1 . .
C C8 0.5491(3) 0.8171(3) 0.31629(8) 0.0174(4) Uani d . . . 1 . .
C C9 0.5217(3) 0.9113(3) 0.26705(8) 0.0194(5) Uani d . . . 1 . .
H H9 0.4169 0.9783 0.2604 0.023 Uiso calc U . R 1 . .
C C10 0.6494(3) 0.9058(3) 0.22811(9) 0.0193(5) Uani d . . . 1 . .
H H10 0.6313 0.9684 0.1945 0.023 Uiso calc U . R 1 . .
C C11 0.8035(3) 0.8092(3) 0.23810(8) 0.0178(4) Uani d . . . 1 . .
C C14 1.0758(3) 0.7102(3) 0.20271(10) 0.0280(6) Uani d . . . 1 . .
H H14C 1.1454 0.7405 0.2367 0.042 Uiso calc U . R 1 . .
H H14A 1.1478 0.729 0.1709 0.042 Uiso calc U . R 1 . .
H H14B 1.0402 0.5874 0.2041 0.042 Uiso calc U . R 1 . .
C C3 -0.0502(3) 1.3135(3) 0.46366(9) 0.0267(5) Uani d . . . 1 . .
H H3 -0.1509 1.3601 0.4436 0.032 Uiso calc U . R 1 . .
C C4 0.1166(3) 1.3213(3) 0.44233(9) 0.0217(5) Uani d . . . 1 . .
H H4 0.1317 1.374 0.4075 0.026 Uiso calc U . R 1 . .
C C13 0.7026(3) 0.7193(3) 0.32571(8) 0.0187(5) Uani d . . . 1 . .
H H13 0.7196 0.6546 0.359 0.022 Uiso calc U . R 1 . .
C C12 0.8316(3) 0.7147(3) 0.28713(8) 0.0196(5) Uani d . . . 1 . .
H H12 0.9369 0.6486 0.2939 0.024 Uiso calc U . R 1 . .

loop_
_atom_site_aniso_label
_atom_site_aniso_U_11
_atom_site_aniso_U_22
_atom_site_aniso_U_33
_atom_site_aniso_U_12
_atom_site_aniso_U_13
_atom_site_aniso_U_23
S1 0.0209(3) 0.0228(3) 0.0167(3) -0.0016(2) 0.0035(2) -0.0014(2)
O3 0.0209(8) 0.0244(8) 0.0204(8) 0.0036(6) 0.0056(6) 0.0021(6)
O1 0.0184(8) 0.0381(10) 0.0231(8) 0.0010(7) 0.0002(6) -0.0045(7)
O2 0.0336(9) 0.0210(9) 0.0230(8) -0.0043(7) 0.0092(7) 0.0005(7)
N1 0.0251(10) 0.0190(10) 0.0175(9) -0.0019(8) 0.0003(8) -0.0011(8)
N2 0.0268(10) 0.0211(10) 0.0104(8) -0.0008(8) 0.0020(7) 0.0010(7)
C2 0.0226(12) 0.0305(13) 0.0255(12) -0.0022(10) 0.0061(10) -0.0050(10)
C1 0.0261(12) 0.0278(12) 0.0178(11) -0.0049(10) 0.0036(9) 0.0008(9)
C5 0.0214(12) 0.0168(11) 0.0165(10) -0.0013(9) 0.0004(9) -0.0032(8)
C6 0.0196(11) 0.0194(11) 0.0211(11) -0.0004(9) 0.0004(9) 0.0004(9)
C7 0.0229(11) 0.0206(12) 0.0186(11) 0.0016(9) 0.0035(9) 0.0037(9)
C8 0.0189(10) 0.0176(11) 0.0156(10) -0.0029(9) 0.0012(8) -0.0029(9)
C9 0.0204(11) 0.0182(11) 0.0194(11) 0.0023(9) 0.0004(9) -0.0001(9)
C10 0.0240(11) 0.0168(11) 0.0170(10) 0.0010(9) -0.0003(9) 0.0024(9)
C11 0.0220(11) 0.0167(11) 0.0150(10) -0.0025(9) 0.0037(8) -0.0025(8)
C14 0.0225(12) 0.0351(14) 0.0270(12) 0.0072(10) 0.0060(10) 0.0011(11)
C3 0.0212(12) 0.0343(14) 0.0242(12) 0.0045(10) -0.0014(9) -0.0034(10)
C4 0.0224(11) 0.0251(12) 0.0177(11) 0.0009(10) 0.0007(9) 0.0016(9)
C13 0.0243(12) 0.0185(11) 0.0132(10) -0.0022(9) -0.0008(9) 0.0014(8)
C12 0.0199(11) 0.0193(12) 0.0192(11) 0.0001(9) -0.0021(9) -0.0014(9)

loop_
_atom_type_symbol
_atom_type_description
_atom_type_scat_dispersion_real
_atom_type_scat_dispersion_imag
_atom_type_scat_source
C C 0.0033 0.0016 'International Tables Vol C Tables 4.2.6.8 and 6.1.1.4'
H H 0.0000 0.0000 'International Tables Vol C Tables 4.2.6.8 and 6.1.1.4'
N N 0.0061 0.0033 'International Tables Vol C Tables 4.2.6.8 and 6.1.1.4'
O O 0.0106 0.0060 'International Tables Vol C Tables 4.2.6.8 and 6.1.1.4'
S S 0.1246 0.1234 'International Tables Vol C Tables 4.2.6.8 and 6.1.1.4'

loop_
_geom_angle_atom_site_label_1
_geom_angle_atom_site_label_2
_geom_angle_atom_site_label_3
_geom_angle_site_symmetry_1
_geom_angle_site_symmetry_3
_geom_angle
O1 S1 O2 . . 119.67(10)
O1 S1 N2 . . 108.12(9)
O2 S1 N2 . . 105.94(9)
O1 S1 C8 . . 107.25(9)
O2 S1 C8 . . 107.24(10)
N2 S1 C8 . . 108.19(9)
C11 O3 C14 . . 117.84(16)
C5 N1 C1 . . 117.36(18)
C7 N2 S1 . . 119.75(14)
C7 N2 H2A . . 120.1
S1 N2 H2A . . 120.1
C1 C2 C3 . . 118.2(2)
C1 C2 H2 . . 120.9
C3 C2 H2 . . 120.9
N1 C1 C2 . . 124.2(2)
N1 C1 H1 . . 117.9
C2 C1 H1 . . 117.9
N1 C5 C4 . . 122.41(19)
N1 C5 C6 . . 117.60(18)
C4 C5 C6 . . 119.98(19)
C5 C6 C7 . . 112.79(18)
C5 C6 H6A . . 109.0
C7 C6 H6A . . 109.0
C5 C6 H6B . . 109.0
C7 C6 H6B . . 109.0
H6A C6 H6B . . 107.8
N2 C7 C6 . . 110.28(17)
N2 C7 H7A . . 109.6
C6 C7 H7A . . 109.6
N2 C7 H7B . . 109.6
C6 C7 H7B . . 109.6
H7A C7 H7B . . 108.1
C13 C8 C9 . . 119.99(19)
C13 C8 S1 . . 120.35(16)
C9 C8 S1 . . 119.66(16)
C10 C9 C8 . . 119.3(2)
C10 C9 H9 . . 120.3
C8 C9 H9 . . 120.3
C9 C10 C11 . . 120.34(19)
C9 C10 H10 . . 119.8
C11 C10 H10 . . 119.8
O3 C11 C10 . . 114.71(18)
O3 C11 C12 . . 124.62(19)
C10 C11 C12 . . 120.66(19)
O3 C14 H14C . . 109.5
O3 C14 H14A . . 109.5
H14C C14 H14A . . 109.5
O3 C14 H14B . . 109.5
H14C C14 H14B . . 109.5
H14A C14 H14B . . 109.5
C4 C3 C2 . . 118.8(2)
C4 C3 H3 . . 120.6
C2 C3 H3 . . 120.6
C3 C4 C5 . . 119.0(2)
C3 C4 H4 . . 120.5
C5 C4 H4 . . 120.5
C12 C13 C8 . . 120.93(19)
C12 C13 H13 . . 119.5
C8 C13 H13 . . 119.5
C13 C12 C11 . . 118.7(2)
C13 C12 H12 . . 120.6
C11 C12 H12 . . 120.6

loop_
_geom_bond_atom_site_label_1
_geom_bond_atom_site_label_2
_geom_bond_site_symmetry_2
_geom_bond_distance
S1 O1 . 1.4364(16)
S1 O2 . 1.4421(16)
S1 N2 . 1.6173(17)
S1 C8 . 1.763(2)
O3 C11 . 1.361(2)
O3 C14 . 1.437(3)
N1 C5 . 1.345(3)
N1 C1 . 1.346(3)
N2 C7 . 1.463(3)
N2 H2A . 0.88
C2 C1 . 1.370(3)
C2 C3 . 1.392(3)
C2 H2 . 0.95
C1 H1 . 0.95
C5 C4 . 1.390(3)
C5 C6 . 1.516(3)
C6 C7 . 1.528(3)
C6 H6A . 0.99
C6 H6B . 0.99
C7 H7A . 0.99
C7 H7B . 0.99
C8 C13 . 1.389(3)
C8 C9 . 1.401(3)
C9 C10 . 1.389(3)
C9 H9 . 0.95
C10 C11 . 1.389(3)
C10 H10 . 0.95
C11 C12 . 1.399(3)
C14 H14C . 0.98
C14 H14A . 0.98
C14 H14B . 0.98
C3 C4 . 1.390(3)
C3 H3 . 0.95
C4 H4 . 0.95
C13 C12 . 1.390(3)
C13 H13 . 0.95
C12 H12 . 0.95

loop_
_geom_torsion_atom_site_label_1
_geom_torsion_atom_site_label_2
_geom_torsion_atom_site_label_3
_geom_torsion_atom_site_label_4
_geom_torsion_site_symmetry_1
_geom_torsion_site_symmetry_2
_geom_torsion_site_symmetry_3
_geom_torsion_site_symmetry_4
_geom_torsion
O1 S1 N2 C7 . . . . -50.03(18)
O2 S1 N2 C7 . . . . -179.46(15)
C8 S1 N2 C7 . . . . 65.81(18)
C5 N1 C1 C2 . . . . -0.1(3)
C3 C2 C1 N1 . . . . 0.1(4)
C1 N1 C5 C4 . . . . 0.2(3)
C1 N1 C5 C6 . . . . 179.20(18)
N1 C5 C6 C7 . . . . 113.8(2)
C4 C5 C6 C7 . . . . -67.2(3)
S1 N2 C7 C6 . . . . 155.58(14)
C5 C6 C7 N2 . . . . -68.0(2)
O1 S1 C8 C13 . . . . -162.59(17)
O2 S1 C8 C13 . . . . -32.9(2)
N2 S1 C8 C13 . . . . 81.00(18)
O1 S1 C8 C9 . . . . 17.23(19)
O2 S1 C8 C9 . . . . 146.95(16)
N2 S1 C8 C9 . . . . -99.18(18)
C13 C8 C9 C10 . . . . -0.1(3)
S1 C8 C9 C10 . . . . -179.93(16)
C8 C9 C10 C11 . . . . -0.6(3)
C14 O3 C11 C10 . . . . -174.66(19)
C14 O3 C11 C12 . . . . 6.6(3)
C9 C10 C11 O3 . . . . -178.06(18)
C9 C10 C11 C12 . . . . 0.7(3)
C1 C2 C3 C4 . . . . -0.2(3)
C2 C3 C4 C5 . . . . 0.3(3)
N1 C5 C4 C3 . . . . -0.3(3)
C6 C5 C4 C3 . . . . -179.3(2)
C9 C8 C13 C12 . . . . 0.8(3)
S1 C8 C13 C12 . . . . -179.43(16)
C8 C13 C12 C11 . . . . -0.7(3)
O3 C11 C12 C13 . . . . 178.57(19)
C10 C11 C12 C13 . . . . -0.1(3)

loop_
_cod_changelog_entry_id
_cod_changelog_entry_author
_cod_changelog_entry_date
_cod_changelog_entry_text
1 'Vaitkus, Antanas' 2022-05-09T04:20:00+03:00
;
 Removed the '&#x00E2;&#x0080;&#x0098;' and '&#x00E2;&#x0080;&#x0099;'
 sequences from the value of the '_computing_molecular_graphics' data item.
;
